data_7709591
loop_
_publ_author_name
'Rungthanaphatsophon, Pokpong'
'Rath, Nigam'
'Neely, Jamie'

_publ_section_title
;
 Iron(II) Complexes Supported by Pyrazolyl-Substituted Cyclopentadienyl
 Ligands: Synthesis and Characterization
;
_journal_name_full 'Dalton Transactions'
_journal_paper_doi 10.1039/D2DT00199C
_journal_year 2022
_chemical_formula_moiety 'C38 H45 F3 Fe N4 O3 S'
_chemical_formula_sum 'C38 H45 F3 Fe N4 O3 S'
_chemical_formula_weight 750.69
_space_group_crystal_system monoclinic
_space_group_IT_number 14
_space_group_name_Hall '-P 2yn'
_space_group_name_H-M_alt 'P 1 21/n 1'
_atom_sites_solution_hydrogens geom
_atom_sites_solution_primary dual
_atom_sites_solution_secondary difmap
_audit_creation_method SHELXL-2018/3
_audit_update_record
;
2022-02-15 deposited with the CCDC.	2022-02-22 downloaded from the CCDC.
;
_cell_angle_alpha 90
_cell_angle_beta 105.866(5)
_cell_angle_gamma 90
_cell_formula_units_Z 8
_cell_length_a 19.996(2)
_cell_length_b 15.5867(17)
_cell_length_c 24.582(3)
_cell_measurement_reflns_used 9243
_cell_measurement_temperature 100(2)
_cell_measurement_theta_max 80.17
_cell_measurement_theta_min 3.33
_cell_volume 7369.6(14)
_computing_cell_refinement 'SAINT V8.34A (Bruker AXS Inc., 2013)'
_computing_data_collection 'Bruker APEX2'
_computing_data_reduction 'SAINT V8.34A (Bruker AXS Inc., 2013)'
_computing_molecular_graphics 'Bruker SHELXTL'
_computing_publication_material 'APEX3 v2018.7--RC8 (Bruker AXS, 2018)'
_computing_structure_refinement 'SHELXL-2018/3 (Sheldrick, 2018)'
_computing_structure_solution 'SHELXT-2014 (Sheldrick, 2008)'
_diffrn_ambient_temperature 100(2)
_diffrn_detector_area_resol_mean 7.41
_diffrn_measured_fraction_theta_full 0.996
_diffrn_measured_fraction_theta_max 0.985
_diffrn_measurement_device_type 'Bruker D8 VENTURE'
_diffrn_measurement_method '\w and \f scans'
_diffrn_radiation_type CuK\a
_diffrn_radiation_wavelength 1.54178
_diffrn_reflns_av_R_equivalents 0.0890
_diffrn_reflns_av_unetI/netI 0.0574
_diffrn_reflns_Laue_measured_fraction_full 0.996
_diffrn_reflns_Laue_measured_fraction_max 0.985
_diffrn_reflns_limit_h_max 25
_diffrn_reflns_limit_h_min -25
_diffrn_reflns_limit_k_max 19
_diffrn_reflns_limit_k_min -19
_diffrn_reflns_limit_l_max 31
_diffrn_reflns_limit_l_min -29
_diffrn_reflns_number 92997
_diffrn_reflns_point_group_measured_fraction_full 0.996
_diffrn_reflns_point_group_measured_fraction_max 0.985
_diffrn_reflns_theta_full 67.679
_diffrn_reflns_theta_max 80.942
_diffrn_reflns_theta_min 2.534
_diffrn_source 'microfocus sealed tube'
_exptl_absorpt_coefficient_mu 4.289
_exptl_absorpt_correction_T_max 0.7543
_exptl_absorpt_correction_T_min 0.5368
_exptl_absorpt_correction_type multi-scan
_exptl_absorpt_process_details 'SADABS V2016/2 (Bruker AXS Inc.)'
_exptl_crystal_colour colourless
_exptl_crystal_density_diffrn 1.353
_exptl_crystal_density_method 'not measured'
_exptl_crystal_description rod
_exptl_crystal_F_000 3152
_exptl_crystal_size_max 0.186
_exptl_crystal_size_mid 0.148
_exptl_crystal_size_min 0.099
_refine_diff_density_max 1.536
_refine_diff_density_min -0.943
_refine_diff_density_rms 0.078
_refine_ls_extinction_method none
_refine_ls_goodness_of_fit_ref 1.046
_refine_ls_hydrogen_treatment constr
_refine_ls_matrix_type full
_refine_ls_number_parameters 1003
_refine_ls_number_reflns 15975
_refine_ls_number_restraints 152
_refine_ls_restrained_S_all 1.093
_refine_ls_R_factor_all 0.0750
_refine_ls_R_factor_gt 0.0625
_refine_ls_shift/su_max 0.001
_refine_ls_shift/su_mean 0.000
_refine_ls_structure_factor_coef Fsqd
_refine_ls_weighting_details 'w=1/[\s^2^(Fo^2^)+(0.0201P)^2^+22.7612P] where P=(Fo^2^+2Fc^2^)/3'
_refine_ls_weighting_scheme calc
_refine_ls_wR_factor_gt 0.1439
_refine_ls_wR_factor_ref 0.1514
_reflns_Friedel_coverage 0.000
_reflns_number_gt 13332
_reflns_number_total 15975
_reflns_threshold_expression 'I > 2\s(I)'
_cod_data_source_file d2dt00199c2.cif
_cod_data_source_block j13119
_cod_original_cell_volume 7369.5(14)
_cod_original_sg_symbol_H-M 'P 21/n'
_cod_database_code 7709591
_shelx_shelxl_version_number 2018/3
_shelx_space_group_comment
; 
The symmetry employed for this shelxl refinement is uniquely defined 
by the following loop, which should always be used as a source of 
symmetry information in preference to the above space-group names. 
They are only intended as comments. 
;
_shelx_estimated_absorpt_t_min 0.503
_shelx_estimated_absorpt_t_max 0.676

loop_
_space_group_symop_operation_xyz
'x, y, z'
'-x+1/2, y+1/2, -z+1/2'
'-x, -y, -z'
'x-1/2, -y-1/2, z-1/2'

loop_
_atom_site_label
_atom_site_type_symbol
_atom_site_fract_x
_atom_site_fract_y
_atom_site_fract_z
_atom_site_U_iso_or_equiv
_atom_site_adp_type
_atom_site_occupancy
_atom_site_site_symmetry_order
_atom_site_calc_flag
_atom_site_refinement_flags_posn
_atom_site_refinement_flags_adp
_atom_site_refinement_flags_occupancy
_atom_site_disorder_assembly
_atom_site_disorder_group
Fe1 Fe 0.75930(2) 0.90565(3) 0.37792(2) 0.01872(11) Uani 1 1 d . . . . .
S1 S 0.61283(4) 0.93986(6) 0.40404(4) 0.02915(18) Uani 1 1 d . . . . .
F1 F 0.5865(2) 1.0082(4) 0.3030(2) 0.0509(8) Uani 0.652(9) 1 d D U P A 1
F2 F 0.5163(2) 0.9084(3) 0.3140(2) 0.0499(9) Uani 0.652(9) 1 d D U P A 1
F1' F 0.5913(4) 1.0402(6) 0.3186(4) 0.0499(10) Uani 0.348(9) 1 d D U P A 2
F2' F 0.5277(5) 0.9266(6) 0.2966(4) 0.0513(9) Uani 0.348(9) 1 d D U P A 2
F3 F 0.50793(12) 1.03259(18) 0.34894(11) 0.0525(6) Uani 1 1 d D U . . .
O1 O 0.66039(12) 0.88522(16) 0.38264(11) 0.0303(5) Uani 1 1 d . . . . .
O2 O 0.56933(17) 0.8913(2) 0.42972(15) 0.0552(9) Uani 1 1 d . . . . .
O3 O 0.64500(14) 1.01542(19) 0.43287(12) 0.0432(7) Uani 1 1 d . . . . .
N1 N 0.81763(12) 0.81493(16) 0.43937(10) 0.0182(5) Uani 1 1 d . . . . .
N2 N 0.88240(12) 0.79567(16) 0.43324(10) 0.0177(5) Uani 1 1 d . . . . .
N3 N 0.76768(13) 0.80594(17) 0.31902(11) 0.0199(5) Uani 1 1 d . . . . .
N4 N 0.82500(12) 0.75569(16) 0.33948(10) 0.0174(5) Uani 1 1 d . . . . .
C1 C 0.86358(15) 0.95332(19) 0.36544(12) 0.0189(6) Uani 1 1 d . . . . .
C2 C 0.86438(16) 0.9848(2) 0.41957(13) 0.0224(6) Uani 1 1 d . . . . .
H2 H 0.897695 0.970032 0.453930 0.027 Uiso 1 1 calc R U . . .
C3 C 0.80836(18) 1.0413(2) 0.41471(15) 0.0273(7) Uani 1 1 d . . . . .
H3 H 0.796788 1.070040 0.444989 0.033 Uiso 1 1 calc R U . . .
C4 C 0.77225(18) 1.0478(2) 0.35680(15) 0.0283(7) Uani 1 1 d . . . . .
H4 H 0.732116 1.081791 0.341266 0.034 Uiso 1 1 calc R U . . .
C5 C 0.80646(16) 0.9947(2) 0.32591(14) 0.0232(6) Uani 1 1 d . . . . .
H5 H 0.793746 0.987777 0.285999 0.028 Uiso 1 1 calc R U . . .
C6 C 0.90940(15) 0.88199(19) 0.35272(12) 0.0186(6) Uani 1 1 d . . . . .
C7 C 0.90553(15) 0.8791(2) 0.28943(12) 0.0205(6) Uani 1 1 d . . . . .
C8 C 0.91215(17) 0.9568(2) 0.26227(13) 0.0258(7) Uani 1 1 d . . . . .
H8 H 0.916015 1.009015 0.282858 0.031 Uiso 1 1 calc R U . . .
C9 C 0.91316(18) 0.9589(2) 0.20638(14) 0.0309(7) Uani 1 1 d . . . . .
H9 H 0.917497 1.012257 0.188948 0.037 Uiso 1 1 calc R U . . .
C10 C 0.90787(19) 0.8835(3) 0.17555(14) 0.0319(8) Uani 1 1 d . . . . .
H10 H 0.907185 0.885085 0.136768 0.038 Uiso 1 1 calc R U . . .
C11 C 0.90360(18) 0.8058(2) 0.20181(14) 0.0305(7) Uani 1 1 d . . . . .
H11 H 0.901130 0.753885 0.181147 0.037 Uiso 1 1 calc R U . . .
C12 C 0.90292(16) 0.8034(2) 0.25814(13) 0.0240(6) Uani 1 1 d . . . . .
H12 H 0.900644 0.749642 0.275729 0.029 Uiso 1 1 calc R U . . .
C13 C 0.98807(15) 0.8980(2) 0.38175(12) 0.0199(6) Uani 1 1 d . . . . .
C14 C 1.01270(16) 0.9769(2) 0.40663(13) 0.0224(6) Uani 1 1 d . . . . .
H14 H 0.980856 1.020720 0.409492 0.027 Uiso 1 1 calc R U . . .
C15 C 1.08432(17) 0.9909(2) 0.42725(13) 0.0260(7) Uani 1 1 d . . . . .
H15 H 1.100771 1.044762 0.443576 0.031 Uiso 1 1 calc R U . . .
C16 C 1.13125(17) 0.9277(2) 0.42421(14) 0.0281(7) Uani 1 1 d . . . . .
H16 H 1.179698 0.937481 0.439271 0.034 Uiso 1 1 calc R U . . .
C17 C 1.10740(16) 0.8496(2) 0.39897(14) 0.0267(7) Uani 1 1 d . . . . .
H17 H 1.139499 0.805782 0.396574 0.032 Uiso 1 1 calc R U . . .
C18 C 1.03643(16) 0.8359(2) 0.37728(13) 0.0234(6) Uani 1 1 d . . . . .
H18 H 1.020529 0.783102 0.359007 0.028 Uiso 1 1 calc R U . . .
C19 C 0.88929(15) 0.79284(19) 0.37502(12) 0.0178(6) Uani 1 1 d . . . . .
H19 H 0.927648 0.751687 0.374988 0.021 Uiso 1 1 calc R U . . .
C20 C 0.81926(16) 0.79221(19) 0.49157(13) 0.0197(6) Uani 1 1 d . . . . .
C21 C 0.88500(16) 0.7586(2) 0.51971(13) 0.0238(6) Uani 1 1 d . . . . .
H21 H 0.899491 0.738211 0.557549 0.029 Uiso 1 1 calc R U . . .
C22 C 0.92392(16) 0.7610(2) 0.48165(12) 0.0200(6) Uani 1 1 d . . . . .
C23 C 0.75582(16) 0.8008(2) 0.51264(13) 0.0216(6) Uani 1 1 d . . . . .
H23 H 0.714254 0.799806 0.478970 0.026 Uiso 1 1 calc R U . . .
C24 C 0.75423(18) 0.8850(2) 0.54382(15) 0.0297(7) Uani 1 1 d . . . . .
H24A H 0.793345 0.886655 0.578042 0.045 Uiso 1 1 calc R U . . .
H24B H 0.710445 0.889220 0.554294 0.045 Uiso 1 1 calc R U . . .
H24C H 0.757872 0.933133 0.519169 0.045 Uiso 1 1 calc R U . . .
C25 C 0.74986(19) 0.7246(2) 0.55002(15) 0.0326(8) Uani 1 1 d . . . . .
H25A H 0.752375 0.671057 0.529754 0.049 Uiso 1 1 calc R U . . .
H25B H 0.705331 0.727340 0.559414 0.049 Uiso 1 1 calc R U . . .
H25C H 0.788039 0.726421 0.584878 0.049 Uiso 1 1 calc R U . . .
C26 C 0.99850(16) 0.7353(2) 0.49007(13) 0.0235(6) Uani 1 1 d . . . . .
H26 H 1.006998 0.727516 0.452133 0.028 Uiso 1 1 calc R U . . .
C27 C 1.04612(18) 0.8071(2) 0.52160(15) 0.0314(8) Uani 1 1 d . . . . .
H27A H 1.033409 0.861385 0.501259 0.047 Uiso 1 1 calc R U . . .
H27B H 1.094569 0.793203 0.523762 0.047 Uiso 1 1 calc R U . . .
H27C H 1.040762 0.812638 0.559900 0.047 Uiso 1 1 calc R U . . .
C28 C 1.01469(19) 0.6508(2) 0.52270(17) 0.0345(8) Uani 1 1 d . . . . .
H28A H 1.008918 0.658328 0.560738 0.052 Uiso 1 1 calc R U . . .
H28B H 1.062695 0.633721 0.525534 0.052 Uiso 1 1 calc R U . . .
H28C H 0.982813 0.606120 0.502729 0.052 Uiso 1 1 calc R U . . .
C29 C 0.72006(15) 0.7553(2) 0.28600(12) 0.0205(6) Uani 1 1 d . . . . .
C30 C 0.74578(16) 0.6712(2) 0.28688(13) 0.0237(6) Uani 1 1 d . . . . .
H30 H 0.721908 0.622998 0.267115 0.028 Uiso 1 1 calc R U . . .
C31 C 0.81290(15) 0.6727(2) 0.32232(13) 0.0207(6) Uani 1 1 d . . . . .
C32 C 0.65089(16) 0.7890(2) 0.25254(14) 0.0280(7) Uani 1 1 d . . . . .
H32 H 0.646605 0.849806 0.264087 0.034 Uiso 1 1 calc R U . . .
C33 C 0.5922(2) 0.7373(3) 0.2649(2) 0.0560(13) Uani 1 1 d . . . . .
H33A H 0.593252 0.678520 0.250963 0.084 Uiso 1 1 calc R U . . .
H33B H 0.547482 0.763888 0.245859 0.084 Uiso 1 1 calc R U . . .
H33C H 0.597926 0.736131 0.305766 0.084 Uiso 1 1 calc R U . . .
C34 C 0.6472(3) 0.7878(3) 0.18985(17) 0.0557(13) Uani 1 1 d . . . . .
H34A H 0.684690 0.823161 0.183232 0.083 Uiso 1 1 calc R U . . .
H34B H 0.602199 0.810694 0.168023 0.083 Uiso 1 1 calc R U . . .
H34C H 0.652227 0.728675 0.177953 0.083 Uiso 1 1 calc R U . . .
C35 C 0.86294(17) 0.6006(2) 0.34207(15) 0.0262(7) Uani 1 1 d . . . . .
H35 H 0.911254 0.622434 0.346894 0.031 Uiso 1 1 calc R U . . .
C36 C 0.8492(2) 0.5276(3) 0.29938(19) 0.0527(12) Uani 1 1 d . . . . .
H36A H 0.803345 0.502757 0.296550 0.079 Uiso 1 1 calc R U . . .
H36B H 0.884960 0.483334 0.311771 0.079 Uiso 1 1 calc R U . . .
H36C H 0.850454 0.549581 0.262325 0.079 Uiso 1 1 calc R U . . .
C37 C 0.8569(3) 0.5676(3) 0.39861(18) 0.0483(11) Uani 1 1 d . . . . .
H37A H 0.864096 0.615055 0.425730 0.072 Uiso 1 1 calc R U . . .
H37B H 0.892245 0.523340 0.412720 0.072 Uiso 1 1 calc R U . . .
H37C H 0.810586 0.543000 0.393884 0.072 Uiso 1 1 calc R U . . .
C38 C 0.5545(2) 0.9786(3) 0.33918(18) 0.0491(6) Uani 1 1 d D U . . .
Fe1A Fe 0.24647(2) 0.61417(3) 0.36497(2) 0.02007(12) Uani 1 1 d . . . . .
N1A N 0.26120(14) 0.72899(18) 0.32235(12) 0.0270(6) Uani 1 1 d . . . . .
N2A N 0.31904(13) 0.77354(16) 0.35070(11) 0.0201(5) Uani 1 1 d . . . . .
N3A N 0.30255(13) 0.68529(17) 0.43980(11) 0.0209(5) Uani 1 1 d . . . . .
N4A N 0.36849(13) 0.70976(16) 0.43953(10) 0.0198(5) Uani 1 1 d . . . . .
C1A C 0.35222(15) 0.57205(19) 0.35490(12) 0.0194(6) Uani 1 1 d . . . . .
C2A C 0.29792(16) 0.5429(2) 0.30759(14) 0.0240(6) Uani 1 1 d . . . . .
H2A H 0.289880 0.562035 0.269644 0.029 Uiso 1 1 calc R U . . .
C3A C 0.25837(19) 0.4810(2) 0.32698(17) 0.0330(8) Uani 1 1 d . . . . .
H3A H 0.218633 0.451867 0.304520 0.040 Uiso 1 1 calc R U . . .
C4A C 0.28805(19) 0.4700(2) 0.38525(17) 0.0322(8) Uani 1 1 d . . . . .
H4A H 0.271877 0.431859 0.409017 0.039 Uiso 1 1 calc R U . . .
C5A C 0.34569(18) 0.5249(2) 0.40250(14) 0.0257(7) Uani 1 1 d . . . . .
H5A H 0.375360 0.529572 0.439853 0.031 Uiso 1 1 calc R U . . .
C6A C 0.40199(15) 0.64580(19) 0.35489(12) 0.0179(6) Uani 1 1 d . . . . .
C7A C 0.47827(15) 0.6245(2) 0.38762(12) 0.0197(6) Uani 1 1 d . . . . .
C8A C 0.49966(17) 0.5428(2) 0.40878(13) 0.0239(6) Uani 1 1 d . . . . .
H8A H 0.466299 0.498364 0.405631 0.029 Uiso 1 1 calc R U . . .
C9A C 0.56979(19) 0.5261(2) 0.43450(14) 0.0304(8) Uani 1 1 d . . . . .
H9A H 0.583704 0.470568 0.449161 0.037 Uiso 1 1 calc R U . . .
C10A C 0.61892(19) 0.5894(2) 0.43882(15) 0.0349(8) Uani 1 1 d . . . . .
H10A H 0.666497 0.577779 0.456720 0.042 Uiso 1 1 calc R U . . .
C11A C 0.59854(18) 0.6703(2) 0.41684(16) 0.0344(8) Uani 1 1 d . . . . .
H11A H 0.632349 0.713993 0.419216 0.041 Uiso 1 1 calc R U . . .
C12A C 0.52902(17) 0.6874(2) 0.39145(14) 0.0260(7) Uani 1 1 d . . . . .
H12A H 0.515652 0.742931 0.376396 0.031 Uiso 1 1 calc R U . . .
C13A C 0.40490(15) 0.6625(2) 0.29343(13) 0.0218(6) Uani 1 1 d . . . . .
C14A C 0.42125(17) 0.5916(2) 0.26453(14) 0.0290(7) Uani 1 1 d . . . . .
H14A H 0.429606 0.537785 0.283252 0.035 Uiso 1 1 calc R U . . .
C15A C 0.42554(19) 0.5978(3) 0.20981(15) 0.0372(9) Uani 1 1 d . . . . .
H15A H 0.436335 0.548633 0.191004 0.045 Uiso 1 1 calc R U . . .
C16A C 0.41403(19) 0.6763(3) 0.18223(14) 0.0409(10) Uani 1 1 d . . . . .
H16A H 0.416167 0.680868 0.144206 0.049 Uiso 1 1 calc R U . . .
C17A C 0.39952(19) 0.7474(3) 0.21008(16) 0.0386(9) Uani 1 1 d . . . . .
H17A H 0.392166 0.801221 0.191291 0.046 Uiso 1 1 calc R U . . .
C18A C 0.39550(17) 0.7411(2) 0.26549(14) 0.0290(7) Uani 1 1 d . . . . .
H18A H 0.386265 0.790958 0.284474 0.035 Uiso 1 1 calc R U . . .
C19A C 0.38037(15) 0.72844(19) 0.38432(12) 0.0187(6) Uani 1 1 d . . . . .
H19A H 0.420160 0.769613 0.391187 0.022 Uiso 1 1 calc R U . . .
C20A C 0.21745(18) 0.7876(3) 0.29245(17) 0.0366(9) Uani 1 1 d D . . . .
C21A C 0.24652(18) 0.8696(2) 0.30292(16) 0.0337(8) Uani 1 1 d . . . . .
H21A H 0.225845 0.921998 0.286952 0.040 Uiso 1 1 calc R U . . .
C22A C 0.31088(16) 0.8597(2) 0.34085(14) 0.0228(6) Uani 1 1 d . . . . .
C23A C 0.1420(4) 0.7735(6) 0.2608(5) 0.035(2) Uani 0.417(12) 1 d D U P B 1
H23A H 0.118364 0.739335 0.284541 0.042 Uiso 0.417(12) 1 calc R U P B 1
C24A C 0.1498(5) 0.7206(6) 0.2122(5) 0.041(2) Uani 0.417(12) 1 d D U P B 1
H24D H 0.176266 0.752955 0.190866 0.061 Uiso 0.417(12) 1 calc R U P B 1
H24E H 0.103721 0.706806 0.187385 0.061 Uiso 0.417(12) 1 calc R U P B 1
H24F H 0.174536 0.667418 0.226465 0.061 Uiso 0.417(12) 1 calc R U P B 1
C25A C 0.1008(5) 0.8546(6) 0.2397(5) 0.032(2) Uani 0.417(12) 1 d D U P B 1
H25D H 0.125147 0.888655 0.217637 0.048 Uiso 0.417(12) 1 calc R U P B 1
H25E H 0.095999 0.888268 0.272132 0.048 Uiso 0.417(12) 1 calc R U P B 1
H25F H 0.054550 0.838982 0.215905 0.048 Uiso 0.417(12) 1 calc R U P B 1
C23B C 0.1559(3) 0.7529(6) 0.2453(3) 0.0371(16) Uani 0.583(12) 1 d D U P B 2
H23B H 0.141496 0.695963 0.257154 0.045 Uiso 0.583(12) 1 calc R U P B 2
C24B C 0.1721(4) 0.7431(5) 0.1884(3) 0.0367(17) Uani 0.583(12) 1 d D U P B 2
H24G H 0.186730 0.798552 0.176799 0.055 Uiso 0.583(12) 1 calc R U P B 2
H24H H 0.130382 0.723318 0.159934 0.055 Uiso 0.583(12) 1 calc R U P B 2
H24I H 0.209495 0.701085 0.191940 0.055 Uiso 0.583(12) 1 calc R U P B 2
C25B C 0.0958(4) 0.8160(7) 0.2380(3) 0.0424(17) Uani 0.583(12) 1 d D U P B 2
H25G H 0.110071 0.872394 0.227499 0.064 Uiso 0.583(12) 1 calc R U P B 2
H25H H 0.082930 0.820740 0.273565 0.064 Uiso 0.583(12) 1 calc R U P B 2
H25I H 0.055782 0.795447 0.208115 0.064 Uiso 0.583(12) 1 calc R U P B 2
C26A C 0.36300(17) 0.9258(2) 0.36964(15) 0.0268(7) Uani 1 1 d . . . . .
H26A H 0.410620 0.905089 0.370577 0.032 Uiso 1 1 calc R U . . .
C27A C 0.3497(2) 1.0110(2) 0.33762(17) 0.0346(8) Uani 1 1 d . . . . .
H27D H 0.354306 1.002761 0.299274 0.052 Uiso 1 1 calc R U . . .
H27E H 0.383677 1.053635 0.357473 0.052 Uiso 1 1 calc R U . . .
H27F H 0.302658 1.031082 0.335566 0.052 Uiso 1 1 calc R U . . .
C28A C 0.3591(3) 0.9390(3) 0.43011(17) 0.0458(10) Uani 1 1 d . . . . .
H28D H 0.313357 0.961937 0.429621 0.069 Uiso 1 1 calc R U . . .
H28E H 0.395304 0.979524 0.449480 0.069 Uiso 1 1 calc R U . . .
H28F H 0.366304 0.883947 0.450147 0.069 Uiso 1 1 calc R U . . .
C29A C 0.30043(17) 0.6909(2) 0.49326(13) 0.0251(7) Uani 1 1 d . . . . .
C30A C 0.36461(18) 0.7194(2) 0.52760(13) 0.0280(7) Uani 1 1 d . . . . .
H30A H 0.376501 0.728399 0.567319 0.034 Uiso 1 1 calc R U . . .
C31A C 0.40687(17) 0.7316(2) 0.49285(13) 0.0233(6) Uani 1 1 d . . . . .
C32A C 0.23618(18) 0.6672(2) 0.51044(15) 0.0312(8) Uani 1 1 d . . . . .
H32A H 0.194793 0.686024 0.479706 0.037 Uiso 1 1 calc R U . . .
C33A C 0.2338(2) 0.7122(3) 0.56457(16) 0.0484(12) Uani 1 1 d . . . . .
H33D H 0.273785 0.694223 0.595436 0.073 Uiso 1 1 calc R U . . .
H33E H 0.190704 0.696965 0.573881 0.073 Uiso 1 1 calc R U . . .
H33F H 0.235527 0.774392 0.559394 0.073 Uiso 1 1 calc R U . . .
C34A C 0.2321(2) 0.5700(3) 0.51644(19) 0.0457(10) Uani 1 1 d . . . . .
H34D H 0.237078 0.542226 0.481985 0.069 Uiso 1 1 calc R U . . .
H34E H 0.187039 0.554528 0.522281 0.069 Uiso 1 1 calc R U . . .
H34F H 0.269507 0.550708 0.548908 0.069 Uiso 1 1 calc R U . . .
C35A C 0.48149(18) 0.7602(2) 0.50830(14) 0.0286(7) Uani 1 1 d . . . . .
H35A H 0.493972 0.777636 0.473174 0.034 Uiso 1 1 calc R U . . .
C36A C 0.52861(18) 0.6853(2) 0.53642(15) 0.0325(8) Uani 1 1 d . . . . .
H36D H 0.518815 0.670497 0.572232 0.049 Uiso 1 1 calc R U . . .
H36E H 0.577440 0.702307 0.543707 0.049 Uiso 1 1 calc R U . . .
H36F H 0.519544 0.635364 0.511225 0.049 Uiso 1 1 calc R U . . .
C37A C 0.4933(2) 0.8368(3) 0.54950(18) 0.0453(10) Uani 1 1 d . . . . .
H37D H 0.462301 0.883987 0.532327 0.068 Uiso 1 1 calc R U . . .
H37E H 0.541716 0.855817 0.557614 0.068 Uiso 1 1 calc R U . . .
H37F H 0.483308 0.819222 0.584766 0.068 Uiso 1 1 calc R U . . .
F1A F 0.12634(14) 0.44295(17) 0.39336(13) 0.0574(6) Uani 1 1 d . U . . .
F3A F 0.01654(14) 0.44803(17) 0.35518(13) 0.0583(6) Uani 1 1 d . U . . .
O1A O 0.14704(12) 0.62420(16) 0.37148(11) 0.0330(5) Uani 1 1 d D U . . .
O2A O 0.02283(14) 0.63509(18) 0.33106(13) 0.0444(5) Uani 1 1 d D U . . .
S1A S 0.08292(5) 0.58393(7) 0.33708(5) 0.0323(3) Uani 0.889(2) 1 d D U P C 1
C38A C 0.0729(3) 0.4946(4) 0.3818(3) 0.0563(6) Uani 0.889(2) 1 d D U P C 1
O3A O 0.08998(16) 0.5434(2) 0.28689(13) 0.0405(6) Uani 0.889(2) 1 d D U P C 1
F2A F 0.06322(18) 0.5231(2) 0.43017(14) 0.0632(7) Uani 0.889(2) 1 d D U P C 1
S1B S 0.0799(3) 0.5885(5) 0.3678(4) 0.0347(8) Uani 0.111(2) 1 d D U P C 2
O3B O 0.0508(11) 0.6024(15) 0.4134(8) 0.0340(15) Uani 0.111(2) 1 d D U P C 2
C38B C 0.0716(17) 0.4802(11) 0.3395(10) 0.0352(10) Uani 0.111(2) 1 d D U P C 2
F2B F 0.0893(10) 0.4757(13) 0.2914(8) 0.0364(16) Uani 0.111(2) 1 d D U P C 2

loop_
_atom_site_aniso_label
_atom_site_aniso_U_11
_atom_site_aniso_U_22
_atom_site_aniso_U_33
_atom_site_aniso_U_23
_atom_site_aniso_U_13
_atom_site_aniso_U_12
Fe1 0.0190(2) 0.0203(2) 0.0163(2) 0.00084(18) 0.00396(17) 0.00013(18)
S1 0.0280(4) 0.0312(4) 0.0317(4) 0.0000(3) 0.0139(3) 0.0021(3)
F1 0.0502(13) 0.0691(18) 0.0350(15) 0.0015(13) 0.0144(12) 0.0126(14)
F2 0.0454(15) 0.0662(18) 0.0369(16) -0.0094(14) 0.0095(13) 0.0080(13)
F1' 0.0487(16) 0.068(2) 0.0356(18) 0.0011(16) 0.0150(15) 0.0149(17)
F2' 0.0485(15) 0.0682(18) 0.0363(17) -0.0060(14) 0.0102(14) 0.0129(14)
F3 0.0415(11) 0.0611(14) 0.0525(13) -0.0070(11) 0.0087(10) 0.0204(10)
O1 0.0237(11) 0.0321(13) 0.0367(13) -0.0042(10) 0.0109(10) 0.0020(10)
O2 0.0588(19) 0.0451(17) 0.080(2) 0.0129(16) 0.0499(18) 0.0046(15)
O3 0.0384(14) 0.0451(16) 0.0450(16) -0.0156(13) 0.0097(12) 0.0002(12)
N1 0.0180(11) 0.0207(12) 0.0163(12) 0.0021(9) 0.0052(9) -0.0001(10)
N2 0.0167(11) 0.0229(13) 0.0132(11) 0.0013(9) 0.0035(9) 0.0003(9)
N3 0.0173(12) 0.0231(13) 0.0179(12) -0.0008(10) 0.0024(9) 0.0004(10)
N4 0.0155(11) 0.0200(12) 0.0157(12) -0.0010(9) 0.0024(9) -0.0014(9)
C1 0.0191(14) 0.0202(14) 0.0175(14) 0.0003(11) 0.0053(11) -0.0030(11)
C2 0.0237(15) 0.0234(15) 0.0192(15) -0.0010(12) 0.0045(12) -0.0034(12)
C3 0.0319(17) 0.0210(16) 0.0306(18) -0.0032(13) 0.0111(14) -0.0016(13)
C4 0.0273(16) 0.0204(16) 0.0366(19) 0.0043(14) 0.0074(14) 0.0024(13)
C5 0.0249(15) 0.0224(15) 0.0211(15) 0.0065(12) 0.0046(12) -0.0024(12)
C6 0.0173(13) 0.0180(14) 0.0180(14) 0.0014(11) 0.0005(11) -0.0031(11)
C7 0.0171(13) 0.0273(16) 0.0160(14) 0.0002(12) 0.0028(11) -0.0047(12)
C8 0.0284(16) 0.0287(17) 0.0197(15) 0.0015(13) 0.0058(12) -0.0041(13)
C9 0.0349(18) 0.0344(19) 0.0234(17) 0.0049(14) 0.0079(14) -0.0050(15)
C10 0.0362(18) 0.047(2) 0.0129(14) 0.0006(14) 0.0072(13) -0.0085(16)
C11 0.0325(17) 0.040(2) 0.0200(16) -0.0062(14) 0.0087(13) -0.0076(15)
C12 0.0244(15) 0.0306(17) 0.0166(14) -0.0017(12) 0.0049(12) -0.0046(13)
C13 0.0193(14) 0.0242(15) 0.0147(13) 0.0004(11) 0.0019(11) -0.0047(12)
C14 0.0250(15) 0.0260(16) 0.0163(14) -0.0004(12) 0.0058(12) -0.0052(12)
C15 0.0287(16) 0.0316(17) 0.0166(14) -0.0025(12) 0.0044(12) -0.0107(13)
C16 0.0203(15) 0.041(2) 0.0218(16) 0.0000(14) 0.0033(12) -0.0087(14)
C17 0.0205(15) 0.0348(18) 0.0249(16) 0.0004(14) 0.0066(12) -0.0011(13)
C18 0.0213(15) 0.0285(16) 0.0196(15) -0.0037(12) 0.0045(12) -0.0047(12)
C19 0.0176(13) 0.0201(14) 0.0138(13) -0.0009(11) 0.0009(11) -0.0029(11)
C20 0.0228(14) 0.0186(14) 0.0176(14) -0.0009(11) 0.0053(11) -0.0042(11)
C21 0.0273(16) 0.0306(17) 0.0116(13) 0.0019(12) 0.0022(12) 0.0004(13)
C22 0.0228(14) 0.0212(15) 0.0145(13) 0.0007(11) 0.0025(11) -0.0011(12)
C23 0.0231(15) 0.0259(16) 0.0158(14) 0.0001(12) 0.0055(11) -0.0043(12)
C24 0.0282(17) 0.0340(19) 0.0302(18) -0.0070(14) 0.0134(14) -0.0021(14)
C25 0.0338(18) 0.037(2) 0.0299(18) 0.0086(15) 0.0138(15) -0.0039(15)
C26 0.0220(15) 0.0293(16) 0.0176(15) 0.0029(12) 0.0025(12) 0.0033(13)
C27 0.0248(16) 0.0362(19) 0.0288(18) 0.0018(15) -0.0001(13) -0.0032(14)
C28 0.0306(18) 0.0316(19) 0.039(2) 0.0107(16) 0.0048(15) 0.0071(15)
C29 0.0195(14) 0.0267(16) 0.0150(13) -0.0015(11) 0.0043(11) -0.0026(12)
C30 0.0197(14) 0.0274(16) 0.0222(15) -0.0062(12) 0.0028(12) -0.0055(12)
C31 0.0210(14) 0.0212(15) 0.0200(15) -0.0024(12) 0.0056(12) -0.0033(12)
C32 0.0205(15) 0.0327(18) 0.0264(17) -0.0033(14) -0.0010(13) 0.0025(13)
C33 0.0201(18) 0.065(3) 0.080(4) 0.003(3) 0.008(2) -0.0055(19)
C34 0.064(3) 0.073(3) 0.0222(19) -0.001(2) -0.0023(19) 0.024(3)
C35 0.0234(15) 0.0210(15) 0.0314(17) -0.0054(13) 0.0028(13) -0.0010(12)
C36 0.056(3) 0.045(2) 0.047(3) -0.020(2) -0.004(2) 0.022(2)
C37 0.064(3) 0.036(2) 0.041(2) 0.0099(18) 0.009(2) 0.009(2)
C38 0.0441(12) 0.0653(15) 0.0388(13) -0.0045(11) 0.0127(10) 0.0144(11)
Fe1A 0.0223(2) 0.0199(2) 0.0190(2) 0.00071(18) 0.00739(18) -0.00158(18)
N1A 0.0214(13) 0.0288(15) 0.0249(14) 0.0073(11) -0.0034(11) -0.0055(11)
N2A 0.0181(12) 0.0194(12) 0.0199(12) 0.0043(10) 0.0004(10) -0.0008(10)
N3A 0.0216(12) 0.0222(13) 0.0184(12) 0.0002(10) 0.0047(10) 0.0028(10)
N4A 0.0233(12) 0.0197(12) 0.0150(12) -0.0008(9) 0.0027(10) 0.0003(10)
C1A 0.0228(14) 0.0201(14) 0.0170(14) -0.0010(11) 0.0085(11) -0.0024(12)
C2A 0.0262(15) 0.0285(17) 0.0204(15) -0.0077(12) 0.0115(12) -0.0044(13)
C3A 0.0297(17) 0.0245(17) 0.049(2) -0.0109(15) 0.0177(16) -0.0092(14)
C4A 0.0392(19) 0.0205(16) 0.046(2) 0.0065(15) 0.0265(17) 0.0014(14)
C5A 0.0354(17) 0.0216(15) 0.0236(16) 0.0038(12) 0.0143(13) 0.0033(13)
C6A 0.0203(14) 0.0173(14) 0.0150(13) 0.0010(11) 0.0032(11) -0.0012(11)
C7A 0.0225(14) 0.0220(15) 0.0131(13) -0.0019(11) 0.0022(11) 0.0022(12)
C8A 0.0306(16) 0.0240(16) 0.0165(14) -0.0020(12) 0.0052(12) 0.0036(13)
C9A 0.0382(19) 0.0301(18) 0.0182(15) -0.0023(13) -0.0005(13) 0.0120(15)
C10A 0.0284(17) 0.038(2) 0.0303(18) -0.0086(15) -0.0057(14) 0.0093(15)
C11A 0.0233(16) 0.0345(19) 0.039(2) -0.0071(16) -0.0019(14) -0.0005(14)
C12A 0.0251(16) 0.0247(16) 0.0240(16) -0.0004(13) -0.0001(12) 0.0004(13)
C13A 0.0158(13) 0.0306(17) 0.0173(14) 0.0027(12) 0.0012(11) -0.0037(12)
C14A 0.0273(16) 0.0387(19) 0.0205(16) -0.0014(14) 0.0059(13) -0.0020(14)
C15A 0.0310(18) 0.061(3) 0.0208(17) -0.0073(17) 0.0098(14) -0.0039(17)
C16A 0.0307(18) 0.083(3) 0.0107(15) 0.0058(17) 0.0076(13) -0.0012(19)
C17A 0.0316(18) 0.059(3) 0.0260(18) 0.0197(17) 0.0095(15) 0.0040(17)
C18A 0.0257(16) 0.0385(19) 0.0233(16) 0.0080(14) 0.0076(13) 0.0010(14)
C19A 0.0204(14) 0.0184(14) 0.0147(13) 0.0028(11) 0.0007(11) 0.0010(11)
C20A 0.0226(16) 0.042(2) 0.039(2) 0.0220(17) -0.0018(14) -0.0062(15)
C21A 0.0247(16) 0.0331(19) 0.039(2) 0.0207(16) 0.0020(14) 0.0025(14)
C22A 0.0219(14) 0.0209(15) 0.0263(16) 0.0072(12) 0.0075(12) 0.0013(12)
C23A 0.027(3) 0.019(3) 0.051(4) 0.004(3) -0.003(3) 0.003(2)
C24A 0.032(3) 0.026(3) 0.054(4) 0.001(3) -0.005(3) 0.005(3)
C25A 0.024(3) 0.015(3) 0.050(4) 0.005(3) -0.001(3) 0.002(3)
C23B 0.026(2) 0.049(3) 0.031(3) 0.002(2) -0.0027(19) -0.002(2)
C24B 0.028(2) 0.045(3) 0.030(3) -0.001(2) -0.003(2) -0.003(2)
C25B 0.029(2) 0.057(3) 0.035(3) -0.001(3) -0.003(2) 0.002(2)
C26A 0.0269(16) 0.0186(15) 0.0332(18) 0.0039(13) 0.0056(13) 0.0011(12)
C27A 0.0365(19) 0.0243(17) 0.043(2) 0.0084(15) 0.0101(16) -0.0026(15)
C28A 0.073(3) 0.0249(19) 0.037(2) -0.0013(16) 0.011(2) 0.0021(19)
C29A 0.0310(16) 0.0244(16) 0.0202(15) 0.0031(12) 0.0079(13) 0.0106(13)
C30A 0.0394(19) 0.0337(18) 0.0102(14) 0.0005(12) 0.0054(13) 0.0078(15)
C31A 0.0314(16) 0.0199(15) 0.0156(14) 0.0012(11) 0.0012(12) 0.0044(12)
C32A 0.0309(17) 0.041(2) 0.0234(17) 0.0084(14) 0.0111(14) 0.0144(15)
C33A 0.040(2) 0.086(3) 0.0226(18) 0.0011(19) 0.0146(16) 0.025(2)
C34A 0.047(2) 0.049(2) 0.052(3) 0.020(2) 0.031(2) 0.0102(19)
C35A 0.0333(18) 0.0277(17) 0.0199(15) -0.0033(13) -0.0014(13) -0.0017(14)
C36A 0.0306(17) 0.037(2) 0.0261(17) -0.0028(15) 0.0018(14) 0.0044(15)
C37A 0.050(2) 0.036(2) 0.039(2) -0.0135(17) -0.0056(18) -0.0013(18)
F1A 0.0529(11) 0.0454(11) 0.0749(13) 0.0151(10) 0.0190(10) -0.0013(9)
F3A 0.0514(11) 0.0459(11) 0.0794(13) 0.0104(10) 0.0210(10) -0.0110(9)
O1A 0.0279(12) 0.0317(12) 0.0427(14) -0.0062(10) 0.0155(10) -0.0054(10)
O2A 0.0332(9) 0.0358(9) 0.0626(10) 0.0039(9) 0.0106(8) -0.0001(8)
S1A 0.0284(4) 0.0302(5) 0.0401(6) 0.0043(4) 0.0123(4) -0.0017(4)
C38A 0.0525(11) 0.0460(11) 0.0740(13) 0.0113(10) 0.0235(10) -0.0060(9)
O3A 0.0377(13) 0.0475(14) 0.0379(13) 0.0006(12) 0.0130(11) -0.0035(11)
F2A 0.0711(15) 0.0636(16) 0.0664(16) 0.0039(13) 0.0380(13) -0.0081(13)
S1B 0.0301(15) 0.0342(15) 0.0435(17) -0.0081(14) 0.0166(14) -0.0077(13)
O3B 0.030(2) 0.034(3) 0.043(3) -0.009(2) 0.018(2) -0.007(2)
C38B 0.0306(18) 0.0349(18) 0.044(2) -0.0082(17) 0.0164(17) -0.0076(16)
F2B 0.032(3) 0.037(3) 0.044(3) -0.009(3) 0.016(3) -0.007(3)

loop_
_atom_type_symbol
_atom_type_description
_atom_type_scat_dispersion_real
_atom_type_scat_dispersion_imag
_atom_type_scat_source
C C 0.0181 0.0091 'International Tables Vol C Tables 4.2.6.8 and 6.1.1.4'
H H 0.0000 0.0000 'International Tables Vol C Tables 4.2.6.8 and 6.1.1.4'
N N 0.0311 0.0180 'International Tables Vol C Tables 4.2.6.8 and 6.1.1.4'
O O 0.0492 0.0322 'International Tables Vol C Tables 4.2.6.8 and 6.1.1.4'
F F 0.0727 0.0534 'International Tables Vol C Tables 4.2.6.8 and 6.1.1.4'
S S 0.3331 0.5567 'International Tables Vol C Tables 4.2.6.8 and 6.1.1.4'
Fe Fe -1.1336 3.1974 'International Tables Vol C Tables 4.2.6.8 and 6.1.1.4'

loop_
_geom_angle_atom_site_label_1
_geom_angle_atom_site_label_2
_geom_angle_atom_site_label_3
_geom_angle
_geom_angle_site_symmetry_1
_geom_angle_site_symmetry_3
_geom_angle_publ_flag
O1 Fe1 N3 100.37(10) . . ?
O1 Fe1 N1 101.81(10) . . ?
N3 Fe1 N1 82.65(10) . . ?
O1 Fe1 C5 133.60(11) . . ?
N3 Fe1 C5 86.67(11) . . ?
N1 Fe1 C5 124.59(10) . . ?
O1 Fe1 C4 109.47(11) . . ?
N3 Fe1 C4 120.38(12) . . ?
N1 Fe1 C4 135.48(11) . . ?
C5 Fe1 C4 36.18(12) . . ?
O1 Fe1 C1 169.28(11) . . ?
N3 Fe1 C1 84.50(10) . . ?
N1 Fe1 C1 88.23(10) . . ?
C5 Fe1 C1 36.55(10) . . ?
C4 Fe1 C1 60.03(11) . . ?
O1 Fe1 C3 114.78(11) . . ?
N3 Fe1 C3 141.88(11) . . ?
N1 Fe1 C3 103.05(11) . . ?
C5 Fe1 C3 58.77(12) . . ?
C4 Fe1 C3 34.86(12) . . ?
C1 Fe1 C3 58.43(11) . . ?
O1 Fe1 C2 143.40(11) . . ?
N3 Fe1 C2 115.74(10) . . ?
N1 Fe1 C2 78.29(10) . . ?
C5 Fe1 C2 58.39(11) . . ?
C4 Fe1 C2 57.68(11) . . ?
C1 Fe1 C2 34.78(10) . . ?
C3 Fe1 C2 33.93(11) . . ?
O2 S1 O3 117.6(2) . . ?
O2 S1 O1 112.49(17) . . ?
O3 S1 O1 113.86(16) . . ?
O2 S1 C38 104.1(2) . . ?
O3 S1 C38 104.85(18) . . ?
O1 S1 C38 101.67(16) . . ?
S1 O1 Fe1 131.29(15) . . ?
C20 N1 N2 105.9(2) . . ?
C20 N1 Fe1 135.9(2) . . ?
N2 N1 Fe1 114.19(18) . . ?
C22 N2 N1 110.9(2) . . ?
C22 N2 C19 129.7(3) . . ?
N1 N2 C19 116.9(2) . . ?
C29 N3 N4 105.8(2) . . ?
C29 N3 Fe1 131.5(2) . . ?
N4 N3 Fe1 112.12(17) . . ?
C31 N4 N3 111.8(2) . . ?
C31 N4 C19 127.9(2) . . ?
N3 N4 C19 120.3(2) . . ?
C2 C1 C5 106.5(3) . . ?
C2 C1 C6 126.3(3) . . ?
C5 C1 C6 126.9(3) . . ?
C2 C1 Fe1 76.43(18) . . ?
C5 C1 Fe1 69.79(17) . . ?
C6 C1 Fe1 114.01(19) . . ?
C3 C2 C1 109.5(3) . . ?
C3 C2 Fe1 72.68(18) . . ?
C1 C2 Fe1 68.80(17) . . ?
C3 C2 H2 125.2 . . ?
C1 C2 H2 125.2 . . ?
Fe1 C2 H2 124.8 . . ?
C2 C3 C4 107.9(3) . . ?
C2 C3 Fe1 73.39(18) . . ?
C4 C3 Fe1 68.92(19) . . ?
C2 C3 H3 126.1 . . ?
C4 C3 H3 126.1 . . ?
Fe1 C3 H3 123.3 . . ?
C3 C4 C5 108.0(3) . . ?
C3 C4 Fe1 76.23(19) . . ?
C5 C4 Fe1 70.14(18) . . ?
C3 C4 H4 126.0 . . ?
C5 C4 H4 126.0 . . ?
Fe1 C4 H4 119.4 . . ?
C4 C5 C1 108.1(3) . . ?
C4 C5 Fe1 73.68(19) . . ?
C1 C5 Fe1 73.66(17) . . ?
C4 C5 H5 125.9 . . ?
C1 C5 H5 125.9 . . ?
Fe1 C5 H5 118.6 . . ?
C1 C6 C7 111.2(2) . . ?
C1 C6 C13 112.1(2) . . ?
C7 C6 C13 103.5(2) . . ?
C1 C6 C19 110.1(2) . . ?
C7 C6 C19 112.2(2) . . ?
C13 C6 C19 107.5(2) . . ?
C12 C7 C8 117.3(3) . . ?
C12 C7 C6 124.3(3) . . ?
C8 C7 C6 118.1(3) . . ?
C9 C8 C7 121.5(3) . . ?
C9 C8 H8 119.3 . . ?
C7 C8 H8 119.3 . . ?
C8 C9 C10 120.3(3) . . ?
C8 C9 H9 119.9 . . ?
C10 C9 H9 119.9 . . ?
C11 C10 C9 119.4(3) . . ?
C11 C10 H10 120.3 . . ?
C9 C10 H10 120.3 . . ?
C10 C11 C12 120.5(3) . . ?
C10 C11 H11 119.8 . . ?
C12 C11 H11 119.8 . . ?
C11 C12 C7 121.0(3) . . ?
C11 C12 H12 119.5 . . ?
C7 C12 H12 119.5 . . ?
C18 C13 C14 118.4(3) . . ?
C18 C13 C6 119.2(3) . . ?
C14 C13 C6 122.0(3) . . ?
C15 C14 C13 119.9(3) . . ?
C15 C14 H14 120.1 . . ?
C13 C14 H14 120.1 . . ?
C16 C15 C14 120.9(3) . . ?
C16 C15 H15 119.5 . . ?
C14 C15 H15 119.5 . . ?
C15 C16 C17 119.7(3) . . ?
C15 C16 H16 120.2 . . ?
C17 C16 H16 120.2 . . ?
C18 C17 C16 119.7(3) . . ?
C18 C17 H17 120.2 . . ?
C16 C17 H17 120.2 . . ?
C17 C18 C13 121.4(3) . . ?
C17 C18 H18 119.3 . . ?
C13 C18 H18 119.3 . . ?
N4 C19 N2 106.9(2) . . ?
N4 C19 C6 113.9(2) . . ?
N2 C19 C6 114.1(2) . . ?
N4 C19 H19 107.2 . . ?
N2 C19 H19 107.2 . . ?
C6 C19 H19 107.2 . . ?
N1 C20 C21 110.4(3) . . ?
N1 C20 C23 120.8(3) . . ?
C21 C20 C23 128.8(3) . . ?
C22 C21 C20 106.4(3) . . ?
C22 C21 H21 126.8 . . ?
C20 C21 H21 126.8 . . ?
N2 C22 C21 106.4(3) . . ?
N2 C22 C26 124.8(3) . . ?
C21 C22 C26 128.7(3) . . ?
C20 C23 C24 112.7(3) . . ?
C20 C23 C25 110.5(3) . . ?
C24 C23 C25 110.6(3) . . ?
C20 C23 H23 107.6 . . ?
C24 C23 H23 107.6 . . ?
C25 C23 H23 107.6 . . ?
C23 C24 H24A 109.5 . . ?
C23 C24 H24B 109.5 . . ?
H24A C24 H24B 109.5 . . ?
C23 C24 H24C 109.5 . . ?
H24A C24 H24C 109.5 . . ?
H24B C24 H24C 109.5 . . ?
C23 C25 H25A 109.5 . . ?
C23 C25 H25B 109.5 . . ?
H25A C25 H25B 109.5 . . ?
C23 C25 H25C 109.5 . . ?
H25A C25 H25C 109.5 . . ?
H25B C25 H25C 109.5 . . ?
C22 C26 C28 111.2(3) . . ?
C22 C26 C27 109.3(3) . . ?
C28 C26 C27 110.5(3) . . ?
C22 C26 H26 108.6 . . ?
C28 C26 H26 108.6 . . ?
C27 C26 H26 108.6 . . ?
C26 C27 H27A 109.5 . . ?
C26 C27 H27B 109.5 . . ?
H27A C27 H27B 109.5 . . ?
C26 C27 H27C 109.5 . . ?
H27A C27 H27C 109.5 . . ?
H27B C27 H27C 109.5 . . ?
C26 C28 H28A 109.5 . . ?
C26 C28 H28B 109.5 . . ?
H28A C28 H28B 109.5 . . ?
C26 C28 H28C 109.5 . . ?
H28A C28 H28C 109.5 . . ?
H28B C28 H28C 109.5 . . ?
N3 C29 C30 110.3(3) . . ?
N3 C29 C32 121.8(3) . . ?
C30 C29 C32 127.9(3) . . ?
C31 C30 C29 106.4(3) . . ?
C31 C30 H30 126.8 . . ?
C29 C30 H30 126.8 . . ?
N4 C31 C30 105.6(3) . . ?
N4 C31 C35 124.5(3) . . ?
C30 C31 C35 129.7(3) . . ?
C29 C32 C33 110.6(3) . . ?
C29 C32 C34 109.5(3) . . ?
C33 C32 C34 111.6(4) . . ?
C29 C32 H32 108.3 . . ?
C33 C32 H32 108.3 . . ?
C34 C32 H32 108.3 . . ?
C32 C33 H33A 109.5 . . ?
C32 C33 H33B 109.5 . . ?
H33A C33 H33B 109.5 . . ?
C32 C33 H33C 109.5 . . ?
H33A C33 H33C 109.5 . . ?
H33B C33 H33C 109.5 . . ?
C32 C34 H34A 109.5 . . ?
C32 C34 H34B 109.5 . . ?
H34A C34 H34B 109.5 . . ?
C32 C34 H34C 109.5 . . ?
H34A C34 H34C 109.5 . . ?
H34B C34 H34C 109.5 . . ?
C31 C35 C37 109.8(3) . . ?
C31 C35 C36 111.1(3) . . ?
C37 C35 C36 109.4(3) . . ?
C31 C35 H35 108.8 . . ?
C37 C35 H35 108.8 . . ?
C36 C35 H35 108.8 . . ?
C35 C36 H36A 109.5 . . ?
C35 C36 H36B 109.5 . . ?
H36A C36 H36B 109.5 . . ?
C35 C36 H36C 109.5 . . ?
H36A C36 H36C 109.5 . . ?
H36B C36 H36C 109.5 . . ?
C35 C37 H37A 109.5 . . ?
C35 C37 H37B 109.5 . . ?
H37A C37 H37B 109.5 . . ?
C35 C37 H37C 109.5 . . ?
H37A C37 H37C 109.5 . . ?
H37B C37 H37C 109.5 . . ?
F1 C38 F3 113.4(4) . . ?
F2' C38 F3 112.4(5) . . ?
F1 C38 F2 106.6(4) . . ?
F3 C38 F2 104.8(3) . . ?
F2' C38 F1' 106.1(6) . . ?
F3 C38 F1' 95.5(5) . . ?
F1 C38 S1 113.5(3) . . ?
F2' C38 S1 121.4(5) . . ?
F3 C38 S1 111.7(3) . . ?
F2 C38 S1 106.0(3) . . ?
F1' C38 S1 106.0(4) . . ?
O1A Fe1A N1A 104.01(11) . . ?
O1A Fe1A N3A 100.50(10) . . ?
N1A Fe1A N3A 83.08(10) . . ?
O1A Fe1A C2A 135.02(11) . . ?
N1A Fe1A C2A 87.59(12) . . ?
N3A Fe1A C2A 124.19(11) . . ?
O1A Fe1A C1A 167.60(11) . . ?
N1A Fe1A C1A 86.10(11) . . ?
N3A Fe1A C1A 87.69(10) . . ?
C2A Fe1A C1A 36.69(11) . . ?
O1A Fe1A C3A 108.04(11) . . ?
N1A Fe1A C3A 120.70(13) . . ?
N3A Fe1A C3A 135.33(12) . . ?
C2A Fe1A C3A 35.95(12) . . ?
C1A Fe1A C3A 59.98(11) . . ?
O1A Fe1A C5A 137.41(11) . . ?
N1A Fe1A C5A 117.78(11) . . ?
N3A Fe1A C5A 77.83(11) . . ?
C2A Fe1A C5A 58.81(12) . . ?
C1A Fe1A C5A 35.16(10) . . ?
C3A Fe1A C5A 57.86(13) . . ?
O1A Fe1A C4A 110.15(11) . . ?
N1A Fe1A C4A 143.17(12) . . ?
N3A Fe1A C4A 103.41(12) . . ?
C2A Fe1A C4A 58.47(12) . . ?
C1A Fe1A C4A 58.45(11) . . ?
C3A Fe1A C4A 34.56(14) . . ?
C5A Fe1A C4A 34.07(12) . . ?
C20A N1A N2A 105.6(3) . . ?
C20A N1A Fe1A 133.3(2) . . ?
N2A N1A Fe1A 112.77(18) . . ?
N1A N2A C22A 111.5(2) . . ?
N1A N2A C19A 120.5(2) . . ?
C22A N2A C19A 128.0(3) . . ?
C29A N3A N4A 106.0(2) . . ?
C29A N3A Fe1A 136.1(2) . . ?
N4A N3A Fe1A 114.23(18) . . ?
C31A N4A N3A 110.6(3) . . ?
C31A N4A C19A 130.2(3) . . ?
N3A N4A C19A 117.2(2) . . ?
C5A C1A C2A 106.6(3) . . ?
C5A C1A C6A 126.9(3) . . ?
C2A C1A C6A 126.2(3) . . ?
C5A C1A Fe1A 76.32(18) . . ?
C2A C1A Fe1A 70.18(17) . . ?
C6A C1A Fe1A 114.0(2) . . ?
C3A C2A C1A 108.3(3) . . ?
C3A C2A Fe1A 74.43(19) . . ?
C1A C2A Fe1A 73.13(17) . . ?
C3A C2A H2A 125.9 . . ?
C1A C2A H2A 125.9 . . ?
Fe1A C2A H2A 118.5 . . ?
C4A C3A C2A 108.0(3) . . ?
C4A C3A Fe1A 76.1(2) . . ?
C2A C3A Fe1A 69.61(19) . . ?
C4A C3A H3A 126.0 . . ?
C2A C3A H3A 126.0 . . ?
Fe1A C3A H3A 120.1 . . ?
C3A C4A C5A 108.5(3) . . ?
C3A C4A Fe1A 69.4(2) . . ?
C5A C4A Fe1A 72.65(19) . . ?
C3A C4A H4A 125.8 . . ?
C5A C4A H4A 125.8 . . ?
Fe1A C4A H4A 123.8 . . ?
C4A C5A C1A 108.6(3) . . ?
C4A C5A Fe1A 73.3(2) . . ?
C1A C5A Fe1A 68.51(18) . . ?
C4A C5A H5A 125.7 . . ?
C1A C5A H5A 125.7 . . ?
Fe1A C5A H5A 124.1 . . ?
C1A C6A C13A 109.1(2) . . ?
C1A C6A C7A 112.8(2) . . ?
C13A C6A C7A 104.3(2) . . ?
C1A C6A C19A 110.6(2) . . ?
C13A C6A C19A 113.2(2) . . ?
C7A C6A C19A 106.7(2) . . ?
C12A C7A C8A 118.2(3) . . ?
C12A C7A C6A 118.5(3) . . ?
C8A C7A C6A 123.0(3) . . ?
C9A C8A C7A 120.4(3) . . ?
C9A C8A H8A 119.8 . . ?
C7A C8A H8A 119.8 . . ?
C10A C9A C8A 120.6(3) . . ?
C10A C9A H9A 119.7 . . ?
C8A C9A H9A 119.7 . . ?
C9A C10A C11A 119.6(3) . . ?
C9A C10A H10A 120.2 . . ?
C11A C10A H10A 120.2 . . ?
C12A C11A C10A 120.1(3) . . ?
C12A C11A H11A 119.9 . . ?
C10A C11A H11A 119.9 . . ?
C11A C12A C7A 121.1(3) . . ?
C11A C12A H12A 119.5 . . ?
C7A C12A H12A 119.5 . . ?
C18A C13A C14A 117.6(3) . . ?
C18A C13A C6A 126.4(3) . . ?
C14A C13A C6A 116.0(3) . . ?
C15A C14A C13A 121.8(4) . . ?
C15A C14A H14A 119.1 . . ?
C13A C14A H14A 119.1 . . ?
C14A C15A C16A 119.6(4) . . ?
C14A C15A H15A 120.2 . . ?
C16A C15A H15A 120.2 . . ?
C17A C16A C15A 119.8(3) . . ?
C17A C16A H16A 120.1 . . ?
C15A C16A H16A 120.1 . . ?
C16A C17A C18A 120.6(4) . . ?
C16A C17A H17A 119.7 . . ?
C18A C17A H17A 119.7 . . ?
C17A C18A C13A 120.6(4) . . ?
C17A C18A H18A 119.7 . . ?
C13A C18A H18A 119.7 . . ?
N2A C19A N4A 107.2(2) . . ?
N2A C19A C6A 115.0(2) . . ?
N4A C19A C6A 113.0(2) . . ?
N2A C19A H19A 107.1 . . ?
N4A C19A H19A 107.1 . . ?
C6A C19A H19A 107.1 . . ?
N1A C20A C21A 110.3(3) . . ?
N1A C20A C23A 126.5(5) . . ?
C21A C20A C23A 122.2(4) . . ?
N1A C20A C23B 116.2(4) . . ?
C21A C20A C23B 131.8(4) . . ?
C22A C21A C20A 106.6(3) . . ?
C22A C21A H21A 126.7 . . ?
C20A C21A H21A 126.7 . . ?
N2A C22A C21A 106.0(3) . . ?
N2A C22A C26A 124.0(3) . . ?
C21A C22A C26A 130.0(3) . . ?
C24A C23A C20A 100.6(7) . . ?
C24A C23A C25A 110.6(9) . . ?
C20A C23A C25A 115.3(7) . . ?
C24A C23A H23A 110.0 . . ?
C20A C23A H23A 110.0 . . ?
C25A C23A H23A 110.0 . . ?
C23A C24A H24D 109.5 . . ?
C23A C24A H24E 109.5 . . ?
H24D C24A H24E 109.5 . . ?
C23A C24A H24F 109.5 . . ?
H24D C24A H24F 109.5 . . ?
H24E C24A H24F 109.5 . . ?
C23A C25A H25D 109.5 . . ?
C23A C25A H25E 109.5 . . ?
H25D C25A H25E 109.5 . . ?
C23A C25A H25F 109.5 . . ?
H25D C25A H25F 109.5 . . ?
H25E C25A H25F 109.5 . . ?
C25B C23B C24B 108.3(6) . . ?
C25B C23B C20A 107.7(6) . . ?
C24B C23B C20A 113.4(5) . . ?
C25B C23B H23B 109.1 . . ?
C24B C23B H23B 109.1 . . ?
C20A C23B H23B 109.1 . . ?
C23B C24B H24G 109.5 . . ?
C23B C24B H24H 109.5 . . ?
H24G C24B H24H 109.5 . . ?
C23B C24B H24I 109.5 . . ?
H24G C24B H24I 109.5 . . ?
H24H C24B H24I 109.5 . . ?
C23B C25B H25G 109.5 . . ?
C23B C25B H25H 109.5 . . ?
H25G C25B H25H 109.5 . . ?
C23B C25B H25I 109.5 . . ?
H25G C25B H25I 109.5 . . ?
H25H C25B H25I 109.5 . . ?
C22A C26A C28A 109.8(3) . . ?
C22A C26A C27A 110.7(3) . . ?
C28A C26A C27A 109.8(3) . . ?
C22A C26A H26A 108.8 . . ?
C28A C26A H26A 108.8 . . ?
C27A C26A H26A 108.8 . . ?
C26A C27A H27D 109.5 . . ?
C26A C27A H27E 109.5 . . ?
H27D C27A H27E 109.5 . . ?
C26A C27A H27F 109.5 . . ?
H27D C27A H27F 109.5 . . ?
H27E C27A H27F 109.5 . . ?
C26A C28A H28D 109.5 . . ?
C26A C28A H28E 109.5 . . ?
H28D C28A H28E 109.5 . . ?
C26A C28A H28F 109.5 . . ?
H28D C28A H28F 109.5 . . ?
H28E C28A H28F 109.5 . . ?
N3A C29A C30A 110.2(3) . . ?
N3A C29A C32A 121.4(3) . . ?
C30A C29A C32A 128.4(3) . . ?
C31A C30A C29A 106.7(3) . . ?
C31A C30A H30A 126.6 . . ?
C29A C30A H30A 126.6 . . ?
N4A C31A C30A 106.4(3) . . ?
N4A C31A C35A 125.0(3) . . ?
C30A C31A C35A 128.5(3) . . ?
C29A C32A C33A 111.5(3) . . ?
C29A C32A C34A 110.1(3) . . ?
C33A C32A C34A 111.0(3) . . ?
C29A C32A H32A 108.0 . . ?
C33A C32A H32A 108.0 . . ?
C34A C32A H32A 108.0 . . ?
C32A C33A H33D 109.5 . . ?
C32A C33A H33E 109.5 . . ?
H33D C33A H33E 109.5 . . ?
C32A C33A H33F 109.5 . . ?
H33D C33A H33F 109.5 . . ?
H33E C33A H33F 109.5 . . ?
C32A C34A H34D 109.5 . . ?
C32A C34A H34E 109.5 . . ?
H34D C34A H34E 109.5 . . ?
C32A C34A H34F 109.5 . . ?
H34D C34A H34F 109.5 . . ?
H34E C34A H34F 109.5 . . ?
C31A C35A C36A 109.4(3) . . ?
C31A C35A C37A 111.0(3) . . ?
C36A C35A C37A 109.1(3) . . ?
C31A C35A H35A 109.1 . . ?
C36A C35A H35A 109.1 . . ?
C37A C35A H35A 109.1 . . ?
C35A C36A H36D 109.5 . . ?
C35A C36A H36E 109.5 . . ?
H36D C36A H36E 109.5 . . ?
C35A C36A H36F 109.5 . . ?
H36D C36A H36F 109.5 . . ?
H36E C36A H36F 109.5 . . ?
C35A C37A H37D 109.5 . . ?
C35A C37A H37E 109.5 . . ?
H37D C37A H37E 109.5 . . ?
C35A C37A H37F 109.5 . . ?
H37D C37A H37F 109.5 . . ?
H37E C37A H37F 109.5 . . ?
S1B O1A Fe1A 151.6(4) . . ?
S1A O1A Fe1A 129.54(16) . . ?
O2A S1A O3A 116.16(19) . . ?
O2A S1A O1A 113.68(17) . . ?
O3A S1A O1A 114.18(17) . . ?
O2A S1A C38A 105.3(2) . . ?
O3A S1A C38A 103.7(2) . . ?
O1A S1A C38A 101.7(2) . . ?
F1A C38A F2A 108.8(5) . . ?
F1A C38A F3A 107.4(4) . . ?
F2A C38A F3A 107.9(4) . . ?
F1A C38A S1A 112.6(4) . . ?
F2A C38A S1A 110.6(4) . . ?
F3A C38A S1A 109.5(4) . . ?
O3B S1B O1A 118.1(11) . . ?
O3B S1B O2A 89.6(11) . . ?
O1A S1B O2A 114.3(5) . . ?
O3B S1B C38B 115.6(12) . . ?
O1A S1B C38B 111.8(10) . . ?
O2A S1B C38B 104.8(12) . . ?
F2B C38B F3A 132(2) . . ?
F2B C38B F1A 116(2) . . ?
F3A C38B F1A 93.3(13) . . ?
F2B C38B S1B 111.8(15) . . ?
F3A C38B S1B 103.4(11) . . ?
F1A C38B S1B 92.9(12) . . ?

loop_
_geom_bond_atom_site_label_1
_geom_bond_atom_site_label_2
_geom_bond_distance
_geom_bond_site_symmetry_2
_geom_bond_publ_flag
Fe1 O1 2.038(2) . ?
Fe1 N3 2.162(3) . ?
Fe1 N1 2.163(2) . ?
Fe1 C5 2.261(3) . ?
Fe1 C4 2.307(3) . ?
Fe1 C1 2.312(3) . ?
Fe1 C3 2.401(3) . ?
Fe1 C2 2.410(3) . ?
S1 O2 1.424(3) . ?
S1 O3 1.433(3) . ?
S1 O1 1.476(2) . ?
S1 C38 1.803(5) . ?
F1 C38 1.312(5) . ?
F2 C38 1.382(5) . ?
F1' C38 1.386(7) . ?
F2' C38 1.317(6) . ?
F3 C38 1.324(4) . ?
N1 C20 1.323(4) . ?
N1 N2 1.377(3) . ?
N2 C22 1.363(4) . ?
N2 C19 1.475(4) . ?
N3 C29 1.329(4) . ?
N3 N4 1.366(3) . ?
N4 C31 1.362(4) . ?
N4 C19 1.462(4) . ?
C1 C2 1.414(4) . ?
C1 C5 1.435(4) . ?
C1 C6 1.526(4) . ?
C2 C3 1.404(5) . ?
C2 H2 0.9500 . ?
C3 C4 1.413(5) . ?
C3 H3 0.9500 . ?
C4 C5 1.419(5) . ?
C4 H4 0.9500 . ?
C5 H5 0.9500 . ?
C6 C7 1.537(4) . ?
C6 C13 1.560(4) . ?
C6 C19 1.586(4) . ?
C7 C12 1.402(5) . ?
C7 C8 1.406(4) . ?
C8 C9 1.380(5) . ?
C8 H8 0.9500 . ?
C9 C10 1.387(5) . ?
C9 H9 0.9500 . ?
C10 C11 1.385(5) . ?
C10 H10 0.9500 . ?
C11 C12 1.389(5) . ?
C11 H11 0.9500 . ?
C12 H12 0.9500 . ?
C13 C18 1.394(5) . ?
C13 C14 1.401(4) . ?
C14 C15 1.400(4) . ?
C14 H14 0.9500 . ?
C15 C16 1.376(5) . ?
C15 H15 0.9500 . ?
C16 C17 1.391(5) . ?
C16 H16 0.9500 . ?
C17 C18 1.389(4) . ?
C17 H17 0.9500 . ?
C18 H18 0.9500 . ?
C19 H19 1.0000 . ?
C20 C21 1.409(4) . ?
C20 C23 1.502(4) . ?
C21 C22 1.371(4) . ?
C21 H21 0.9500 . ?
C22 C26 1.503(4) . ?
C23 C24 1.524(5) . ?
C23 C25 1.526(4) . ?
C23 H23 1.0000 . ?
C24 H24A 0.9800 . ?
C24 H24B 0.9800 . ?
C24 H24C 0.9800 . ?
C25 H25A 0.9800 . ?
C25 H25B 0.9800 . ?
C25 H25C 0.9800 . ?
C26 C28 1.530(5) . ?
C26 C27 1.535(5) . ?
C26 H26 1.0000 . ?
C27 H27A 0.9800 . ?
C27 H27B 0.9800 . ?
C27 H27C 0.9800 . ?
C28 H28A 0.9800 . ?
C28 H28B 0.9800 . ?
C28 H28C 0.9800 . ?
C29 C30 1.405(5) . ?
C29 C32 1.498(4) . ?
C30 C31 1.386(4) . ?
C30 H30 0.9500 . ?
C31 C35 1.494(4) . ?
C32 C33 1.522(5) . ?
C32 C34 1.522(5) . ?
C32 H32 1.0000 . ?
C33 H33A 0.9800 . ?
C33 H33B 0.9800 . ?
C33 H33C 0.9800 . ?
C34 H34A 0.9800 . ?
C34 H34B 0.9800 . ?
C34 H34C 0.9800 . ?
C35 C37 1.517(6) . ?
C35 C36 1.522(5) . ?
C35 H35 1.0000 . ?
C36 H36A 0.9800 . ?
C36 H36B 0.9800 . ?
C36 H36C 0.9800 . ?
C37 H37A 0.9800 . ?
C37 H37B 0.9800 . ?
C37 H37C 0.9800 . ?
Fe1A O1A 2.044(2) . ?
Fe1A N1A 2.134(3) . ?
Fe1A N3A 2.178(3) . ?
Fe1A C2A 2.253(3) . ?
Fe1A C1A 2.291(3) . ?
Fe1A C3A 2.315(4) . ?
Fe1A C5A 2.393(3) . ?
Fe1A C4A 2.401(3) . ?
N1A C20A 1.337(4) . ?
N1A N2A 1.366(4) . ?
N2A C22A 1.366(4) . ?
N2A C19A 1.458(4) . ?
N3A C29A 1.329(4) . ?
N3A N4A 1.374(4) . ?
N4A C31A 1.369(4) . ?
N4A C19A 1.469(4) . ?
C1A C5A 1.418(4) . ?
C1A C2A 1.431(4) . ?
C1A C6A 1.521(4) . ?
C2A C3A 1.411(5) . ?
C2A H2A 0.9500 . ?
C3A C4A 1.403(6) . ?
C3A H3A 0.9500 . ?
C4A C5A 1.404(5) . ?
C4A H4A 0.9500 . ?
C5A H5A 0.9500 . ?
C6A C13A 1.550(4) . ?
C6A C7A 1.553(4) . ?
C6A C19A 1.594(4) . ?
C7A C12A 1.396(5) . ?
C7A C8A 1.398(4) . ?
C8A C9A 1.396(5) . ?
C8A H8A 0.9500 . ?
C9A C10A 1.375(6) . ?
C9A H9A 0.9500 . ?
C10A C11A 1.389(5) . ?
C10A H10A 0.9500 . ?
C11A C12A 1.385(5) . ?
C11A H11A 0.9500 . ?
C12A H12A 0.9500 . ?
C13A C18A 1.391(5) . ?
C13A C14A 1.400(5) . ?
C14A C15A 1.374(5) . ?
C14A H14A 0.9500 . ?
C15A C16A 1.387(6) . ?
C15A H15A 0.9500 . ?
C16A C17A 1.375(6) . ?
C16A H16A 0.9500 . ?
C17A C18A 1.389(5) . ?
C17A H17A 0.9500 . ?
C18A H18A 0.9500 . ?
C19A H19A 1.0000 . ?
C20A C21A 1.399(5) . ?
C20A C23A 1.512(7) . ?
C20A C23B 1.540(7) . ?
C21A C22A 1.376(4) . ?
C21A H21A 0.9500 . ?
C22A C26A 1.499(5) . ?
C23A C24A 1.494(12) . ?
C23A C25A 1.520(10) . ?
C23A H23A 1.0000 . ?
C24A H24D 0.9800 . ?
C24A H24E 0.9800 . ?
C24A H24F 0.9800 . ?
C25A H25D 0.9800 . ?
C25A H25E 0.9800 . ?
C25A H25F 0.9800 . ?
C23B C25B 1.525(9) . ?
C23B C24B 1.528(9) . ?
C23B H23B 1.0000 . ?
C24B H24G 0.9800 . ?
C24B H24H 0.9800 . ?
C24B H24I 0.9800 . ?
C25B H25G 0.9800 . ?
C25B H25H 0.9800 . ?
C25B H25I 0.9800 . ?
C26A C28A 1.523(5) . ?
C26A C27A 1.528(5) . ?
C26A H26A 1.0000 . ?
C27A H27D 0.9800 . ?
C27A H27E 0.9800 . ?
C27A H27F 0.9800 . ?
C28A H28D 0.9800 . ?
C28A H28E 0.9800 . ?
C28A H28F 0.9800 . ?
C29A C30A 1.401(5) . ?
C29A C32A 1.504(5) . ?
C30A C31A 1.369(5) . ?
C30A H30A 0.9500 . ?
C31A C35A 1.503(5) . ?
C32A C33A 1.516(5) . ?
C32A C34A 1.527(6) . ?
C32A H32A 1.0000 . ?
C33A H33D 0.9800 . ?
C33A H33E 0.9800 . ?
C33A H33F 0.9800 . ?
C34A H34D 0.9800 . ?
C34A H34E 0.9800 . ?
C34A H34F 0.9800 . ?
C35A C36A 1.540(5) . ?
C35A C37A 1.541(5) . ?
C35A H35A 1.0000 . ?
C36A H36D 0.9800 . ?
C36A H36E 0.9800 . ?
C36A H36F 0.9800 . ?
C37A H37D 0.9800 . ?
C37A H37E 0.9800 . ?
C37A H37F 0.9800 . ?
F1A C38A 1.306(6) . ?
F1A C38B 1.58(3) . ?
F3A C38A 1.350(6) . ?
F3A C38B 1.36(2) . ?
O1A S1B 1.434(7) . ?
O1A S1A 1.470(3) . ?
O2A S1A 1.416(3) . ?
O2A S1B 1.442(7) . ?
S1A O3A 1.427(3) . ?
S1A C38A 1.819(5) . ?
C38A F2A 1.331(7) . ?
S1B O3B 1.415(8) . ?
S1B C38B 1.816(11) . ?
C38B F2B 1.325(12) . ?

loop_
_geom_hbond_atom_site_label_D
_geom_hbond_atom_site_label_H
_geom_hbond_atom_site_label_A
_geom_hbond_distance_DH
_geom_hbond_distance_HA
_geom_hbond_distance_DA
_geom_hbond_angle_DHA
_geom_hbond_site_symmetry_A
_geom_hbond_publ_flag
C26 H26 O3B^b 1.00 2.43 3.163(16) 129.2 1_655 yes
C35 H35 O2A 1.00 2.38 3.325(4) 158.3 1_655 yes
C23A^a H23A^a S1A^a 1.00 2.92 3.855(11) 155.6 . yes

loop_
_geom_torsion_atom_site_label_1
_geom_torsion_atom_site_label_2
_geom_torsion_atom_site_label_3
_geom_torsion_atom_site_label_4
_geom_torsion
_geom_torsion_site_symmetry_1
_geom_torsion_site_symmetry_2
_geom_torsion_site_symmetry_3
_geom_torsion_site_symmetry_4
_geom_torsion_publ_flag
O2 S1 O1 Fe1 -146.1(2) . . . . ?
O3 S1 O1 Fe1 -9.1(3) . . . . ?
C38 S1 O1 Fe1 103.1(2) . . . . ?
C20 N1 N2 C22 0.1(3) . . . . ?
Fe1 N1 N2 C22 161.13(19) . . . . ?
C20 N1 N2 C19 164.1(2) . . . . ?
Fe1 N1 N2 C19 -34.8(3) . . . . ?
C29 N3 N4 C31 -3.4(3) . . . . ?
Fe1 N3 N4 C31 145.7(2) . . . . ?
C29 N3 N4 C19 176.3(3) . . . . ?
Fe1 N3 N4 C19 -34.5(3) . . . . ?
C5 C1 C2 C3 2.2(4) . . . . ?
C6 C1 C2 C3 -171.6(3) . . . . ?
Fe1 C1 C2 C3 -61.6(2) . . . . ?
C5 C1 C2 Fe1 63.8(2) . . . . ?
C6 C1 C2 Fe1 -110.0(3) . . . . ?
C1 C2 C3 C4 -1.4(4) . . . . ?
Fe1 C2 C3 C4 -60.6(2) . . . . ?
C1 C2 C3 Fe1 59.2(2) . . . . ?
C2 C3 C4 C5 0.1(4) . . . . ?
Fe1 C3 C4 C5 -63.4(2) . . . . ?
C2 C3 C4 Fe1 63.5(2) . . . . ?
C3 C4 C5 C1 1.3(4) . . . . ?
Fe1 C4 C5 C1 -66.2(2) . . . . ?
C3 C4 C5 Fe1 67.5(2) . . . . ?
C2 C1 C5 C4 -2.1(3) . . . . ?
C6 C1 C5 C4 171.6(3) . . . . ?
Fe1 C1 C5 C4 66.2(2) . . . . ?
C2 C1 C5 Fe1 -68.3(2) . . . . ?
C6 C1 C5 Fe1 105.4(3) . . . . ?
C2 C1 C6 C7 -167.3(3) . . . . ?
C5 C1 C6 C7 20.2(4) . . . . ?
Fe1 C1 C6 C7 102.2(2) . . . . ?
C2 C1 C6 C13 -52.0(4) . . . . ?
C5 C1 C6 C13 135.5(3) . . . . ?
Fe1 C1 C6 C13 -142.5(2) . . . . ?
C2 C1 C6 C19 67.8(4) . . . . ?
C5 C1 C6 C19 -104.8(3) . . . . ?
Fe1 C1 C6 C19 -22.8(3) . . . . ?
C1 C6 C7 C12 -139.7(3) . . . . ?
C13 C6 C7 C12 99.7(3) . . . . ?
C19 C6 C7 C12 -15.9(4) . . . . ?
C1 C6 C7 C8 47.1(4) . . . . ?
C13 C6 C7 C8 -73.5(3) . . . . ?
C19 C6 C7 C8 170.9(3) . . . . ?
C12 C7 C8 C9 2.6(5) . . . . ?
C6 C7 C8 C9 176.3(3) . . . . ?
C7 C8 C9 C10 -0.3(5) . . . . ?
C8 C9 C10 C11 -1.9(5) . . . . ?
C9 C10 C11 C12 1.5(5) . . . . ?
C10 C11 C12 C7 0.9(5) . . . . ?
C8 C7 C12 C11 -2.9(5) . . . . ?
C6 C7 C12 C11 -176.2(3) . . . . ?
C1 C6 C13 C18 175.9(3) . . . . ?
C7 C6 C13 C18 -64.2(3) . . . . ?
C19 C6 C13 C18 54.7(4) . . . . ?
C1 C6 C13 C14 -11.7(4) . . . . ?
C7 C6 C13 C14 108.2(3) . . . . ?
C19 C6 C13 C14 -132.9(3) . . . . ?
C18 C13 C14 C15 -1.3(4) . . . . ?
C6 C13 C14 C15 -173.8(3) . . . . ?
C13 C14 C15 C16 -0.9(5) . . . . ?
C14 C15 C16 C17 1.7(5) . . . . ?
C15 C16 C17 C18 -0.3(5) . . . . ?
C16 C17 C18 C13 -2.0(5) . . . . ?
C14 C13 C18 C17 2.8(5) . . . . ?
C6 C13 C18 C17 175.5(3) . . . . ?
C31 N4 C19 N2 -97.2(3) . . . . ?
N3 N4 C19 N2 83.1(3) . . . . ?
C31 N4 C19 C6 135.8(3) . . . . ?
N3 N4 C19 C6 -43.9(4) . . . . ?
C22 N2 C19 N4 123.4(3) . . . . ?
N1 N2 C19 N4 -37.2(3) . . . . ?
C22 N2 C19 C6 -109.7(3) . . . . ?
N1 N2 C19 C6 89.8(3) . . . . ?
C1 C6 C19 N4 76.0(3) . . . . ?
C7 C6 C19 N4 -48.4(3) . . . . ?
C13 C6 C19 N4 -161.6(2) . . . . ?
C1 C6 C19 N2 -47.2(3) . . . . ?
C7 C6 C19 N2 -171.6(2) . . . . ?
C13 C6 C19 N2 75.2(3) . . . . ?
N2 N1 C20 C21 0.3(3) . . . . ?
Fe1 N1 C20 C21 -154.5(2) . . . . ?
N2 N1 C20 C23 -177.5(3) . . . . ?
Fe1 N1 C20 C23 27.7(4) . . . . ?
N1 C20 C21 C22 -0.6(4) . . . . ?
C23 C20 C21 C22 177.0(3) . . . . ?
N1 N2 C22 C21 -0.4(3) . . . . ?
C19 N2 C22 C21 -161.9(3) . . . . ?
N1 N2 C22 C26 -177.9(3) . . . . ?
C19 N2 C22 C26 20.6(5) . . . . ?
C20 C21 C22 N2 0.6(3) . . . . ?
C20 C21 C22 C26 178.0(3) . . . . ?
N1 C20 C23 C24 -94.5(3) . . . . ?
C21 C20 C23 C24 88.2(4) . . . . ?
N1 C20 C23 C25 141.2(3) . . . . ?
C21 C20 C23 C25 -36.1(4) . . . . ?
N2 C22 C26 C28 -139.7(3) . . . . ?
C21 C22 C26 C28 43.3(5) . . . . ?
N2 C22 C26 C27 98.0(4) . . . . ?
C21 C22 C26 C27 -78.9(4) . . . . ?
N4 N3 C29 C30 2.3(3) . . . . ?
Fe1 N3 C29 C30 -138.4(2) . . . . ?
N4 N3 C29 C32 -175.9(3) . . . . ?
Fe1 N3 C29 C32 43.5(4) . . . . ?
N3 C29 C30 C31 -0.4(4) . . . . ?
C32 C29 C30 C31 177.6(3) . . . . ?
N3 N4 C31 C30 3.1(3) . . . . ?
C19 N4 C31 C30 -176.6(3) . . . . ?
N3 N4 C31 C35 -173.9(3) . . . . ?
C19 N4 C31 C35 6.4(5) . . . . ?
C29 C30 C31 N4 -1.6(3) . . . . ?
C29 C30 C31 C35 175.2(3) . . . . ?
N3 C29 C32 C33 -126.3(4) . . . . ?
C30 C29 C32 C33 55.9(5) . . . . ?
N3 C29 C32 C34 110.3(4) . . . . ?
C30 C29 C32 C34 -67.5(5) . . . . ?
N4 C31 C35 C37 82.5(4) . . . . ?
C30 C31 C35 C37 -93.8(4) . . . . ?
N4 C31 C35 C36 -156.3(4) . . . . ?
C30 C31 C35 C36 27.4(5) . . . . ?
O2 S1 C38 F1 -165.1(4) . . . . ?
O3 S1 C38 F1 70.8(4) . . . . ?
O1 S1 C38 F1 -48.0(4) . . . . ?
O2 S1 C38 F2' -71.2(6) . . . . ?
O3 S1 C38 F2' 164.7(6) . . . . ?
O1 S1 C38 F2' 45.9(6) . . . . ?
O2 S1 C38 F3 65.2(3) . . . . ?
O3 S1 C38 F3 -58.9(3) . . . . ?
O1 S1 C38 F3 -177.8(3) . . . . ?
O2 S1 C38 F2 -48.4(3) . . . . ?
O3 S1 C38 F2 -172.5(3) . . . . ?
O1 S1 C38 F2 68.7(3) . . . . ?
O2 S1 C38 F1' 168.0(5) . . . . ?
O3 S1 C38 F1' 43.9(5) . . . . ?
O1 S1 C38 F1' -74.9(5) . . . . ?
C20A N1A N2A C22A 2.6(4) . . . . ?
Fe1A N1A N2A C22A -150.1(2) . . . . ?
C20A N1A N2A C19A -175.0(3) . . . . ?
Fe1A N1A N2A C19A 32.3(3) . . . . ?
C29A N3A N4A C31A -0.8(3) . . . . ?
Fe1A N3A N4A C31A -162.9(2) . . . . ?
C29A N3A N4A C19A -166.3(3) . . . . ?
Fe1A N3A N4A C19A 31.6(3) . . . . ?
C5A C1A C2A C3A 1.6(4) . . . . ?
C6A C1A C2A C3A -172.5(3) . . . . ?
Fe1A C1A C2A C3A -66.7(2) . . . . ?
C5A C1A C2A Fe1A 68.3(2) . . . . ?
C6A C1A C2A Fe1A -105.8(3) . . . . ?
C1A C2A C3A C4A -1.2(4) . . . . ?
Fe1A C2A C3A C4A -67.0(3) . . . . ?
C1A C2A C3A Fe1A 65.8(2) . . . . ?
C2A C3A C4A C5A 0.3(4) . . . . ?
Fe1A C3A C4A C5A -62.5(2) . . . . ?
C2A C3A C4A Fe1A 62.7(2) . . . . ?
C3A C4A C5A C1A 0.8(4) . . . . ?
Fe1A C4A C5A C1A -59.7(2) . . . . ?
C3A C4A C5A Fe1A 60.4(2) . . . . ?
C2A C1A C5A C4A -1.4(4) . . . . ?
C6A C1A C5A C4A 172.6(3) . . . . ?
Fe1A C1A C5A C4A 62.7(2) . . . . ?
C2A C1A C5A Fe1A -64.1(2) . . . . ?
C6A C1A C5A Fe1A 109.9(3) . . . . ?
C5A C1A C6A C13A 165.6(3) . . . . ?
C2A C1A C6A C13A -21.5(4) . . . . ?
Fe1A C1A C6A C13A -103.8(2) . . . . ?
C5A C1A C6A C7A 50.1(4) . . . . ?
C2A C1A C6A C7A -137.0(3) . . . . ?
Fe1A C1A C6A C7A 140.7(2) . . . . ?
C5A C1A C6A C19A -69.3(4) . . . . ?
C2A C1A C6A C19A 103.6(3) . . . . ?
Fe1A C1A C6A C19A 21.3(3) . . . . ?
C1A C6A C7A C12A -179.1(3) . . . . ?
C13A C6A C7A C12A 62.6(3) . . . . ?
C19A C6A C7A C12A -57.4(3) . . . . ?
C1A C6A C7A C8A 7.2(4) . . . . ?
C13A C6A C7A C8A -111.1(3) . . . . ?
C19A C6A C7A C8A 128.9(3) . . . . ?
C12A C7A C8A C9A 1.9(5) . . . . ?
C6A C7A C8A C9A 175.6(3) . . . . ?
C7A C8A C9A C10A -0.8(5) . . . . ?
C8A C9A C10A C11A -0.7(5) . . . . ?
C9A C10A C11A C12A 0.9(6) . . . . ?
C10A C11A C12A C7A 0.3(6) . . . . ?
C8A C7A C12A C11A -1.7(5) . . . . ?
C6A C7A C12A C11A -175.7(3) . . . . ?
C1A C6A C13A C18A 128.3(3) . . . . ?
C7A C6A C13A C18A -110.9(3) . . . . ?
C19A C6A C13A C18A 4.7(4) . . . . ?
C1A C6A C13A C14A -54.3(3) . . . . ?
C7A C6A C13A C14A 66.5(3) . . . . ?
C19A C6A C13A C14A -177.9(3) . . . . ?
C18A C13A C14A C15A -2.3(5) . . . . ?
C6A C13A C14A C15A -180.0(3) . . . . ?
C13A C14A C15A C16A 0.5(5) . . . . ?
C14A C15A C16A C17A 1.0(6) . . . . ?
C15A C16A C17A C18A -0.7(6) . . . . ?
C16A C17A C18A C13A -1.1(5) . . . . ?
C14A C13A C18A C17A 2.6(5) . . . . ?
C6A C13A C18A C17A 180.0(3) . . . . ?
N1A N2A C19A N4A -82.5(3) . . . . ?
C22A N2A C19A N4A 100.3(3) . . . . ?
N1A N2A C19A C6A 44.1(4) . . . . ?
C22A N2A C19A C6A -133.1(3) . . . . ?
C31A N4A C19A N2A -122.9(3) . . . . ?
N3A N4A C19A N2A 39.3(3) . . . . ?
C31A N4A C19A C6A 109.3(3) . . . . ?
N3A N4A C19A C6A -88.5(3) . . . . ?
C1A C6A C19A N2A -74.0(3) . . . . ?
C13A C6A C19A N2A 48.7(3) . . . . ?
C7A C6A C19A N2A 162.9(2) . . . . ?
C1A C6A C19A N4A 49.5(3) . . . . ?
C13A C6A C19A N4A 172.3(2) . . . . ?
C7A C6A C19A N4A -73.6(3) . . . . ?
N2A N1A C20A C21A -1.7(4) . . . . ?
Fe1A N1A C20A C21A 142.9(3) . . . . ?
N2A N1A C20A C23A -170.1(7) . . . . ?
Fe1A N1A C20A C23A -25.6(9) . . . . ?
N2A N1A C20A C23B 165.2(4) . . . . ?
Fe1A N1A C20A C23B -50.3(6) . . . . ?
N1A C20A C21A C22A 0.1(5) . . . . ?
C23A C20A C21A C22A 169.2(6) . . . . ?
C23B C20A C21A C22A -164.0(5) . . . . ?
N1A N2A C22A C21A -2.6(4) . . . . ?
C19A N2A C22A C21A 174.8(3) . . . . ?
N1A N2A C22A C26A 174.9(3) . . . . ?
C19A N2A C22A C26A -7.7(5) . . . . ?
C20A C21A C22A N2A 1.4(4) . . . . ?
C20A C21A C22A C26A -175.8(4) . . . . ?
N1A C20A C23A C24A -72.1(9) . . . . ?
C21A C20A C23A C24A 120.7(7) . . . . ?
N1A C20A C23A C25A 168.9(7) . . . . ?
C21A C20A C23A C25A 1.7(12) . . . . ?
N1A C20A C23B C25B 151.0(6) . . . . ?
C21A C20A C23B C25B -45.6(9) . . . . ?
N1A C20A C23B C24B -89.2(7) . . . . ?
C21A C20A C23B C24B 74.2(9) . . . . ?
N2A C22A C26A C28A -75.5(4) . . . . ?
C21A C22A C26A C28A 101.3(4) . . . . ?
N2A C22A C26A C27A 163.1(3) . . . . ?
C21A C22A C26A C27A -20.1(5) . . . . ?
N4A N3A C29A C30A 0.3(3) . . . . ?
Fe1A N3A C29A C30A 156.4(2) . . . . ?
N4A N3A C29A C32A -178.7(3) . . . . ?
Fe1A N3A C29A C32A -22.6(5) . . . . ?
N3A C29A C30A C31A 0.3(4) . . . . ?
C32A C29A C30A C31A 179.2(3) . . . . ?
N3A N4A C31A C30A 1.0(3) . . . . ?
C19A N4A C31A C30A 164.0(3) . . . . ?
N3A N4A C31A C35A 179.0(3) . . . . ?
C19A N4A C31A C35A -17.9(5) . . . . ?
C29A C30A C31A N4A -0.8(4) . . . . ?
C29A C30A C31A C35A -178.7(3) . . . . ?
N3A C29A C32A C33A -155.8(3) . . . . ?
C30A C29A C32A C33A 25.3(5) . . . . ?
N3A C29A C32A C34A 80.5(4) . . . . ?
C30A C29A C32A C34A -98.3(4) . . . . ?
N4A C31A C35A C36A -102.3(4) . . . . ?
C30A C31A C35A C36A 75.3(4) . . . . ?
N4A C31A C35A C37A 137.3(3) . . . . ?
C30A C31A C35A C37A -45.1(5) . . . . ?
Fe1A O1A S1A O2A -147.4(2) . . . . ?
Fe1A O1A S1A O3A -11.0(3) . . . . ?
Fe1A O1A S1A C38A 100.0(3) . . . . ?
O2A S1A C38A F1A -177.3(4) . . . . ?
O3A S1A C38A F1A 60.3(5) . . . . ?
O1A S1A C38A F1A -58.5(4) . . . . ?
O2A S1A C38A F2A -55.4(4) . . . . ?
O3A S1A C38A F2A -177.8(4) . . . . ?
O1A S1A C38A F2A 63.4(4) . . . . ?
O2A S1A C38A F3A 63.4(4) . . . . ?
O3A S1A C38A F3A -59.1(4) . . . . ?
O1A S1A C38A F3A -177.9(3) . . . . ?
Fe1A O1A S1B O3B 131.8(13) . . . . ?
Fe1A O1A S1B O2A -124.9(6) . . . . ?
Fe1A O1A S1B C38B -6.1(15) . . . . ?
O3B S1B C38B F2B 169(2) . . . . ?
O1A S1B C38B F2B -52(3) . . . . ?
O2A S1B C38B F2B 73(2) . . . . ?
O3B S1B C38B F3A 23(2) . . . . ?
O1A S1B C38B F3A 161.7(13) . . . . ?
O2A S1B C38B F3A -74.0(17) . . . . ?
O3B S1B C38B F1A -71.3(17) . . . . ?
O1A S1B C38B F1A 67.7(11) . . . . ?
O2A S1B C38B F1A -168.1(8) . . . . ?
